data_2011655
loop_
_publ_author_name
'Ohba, Shigeru'
'Eishima, Makoto'

_publ_section_title
;
 <i>trans</i>-Chlorobis(ethylenediamine-<i>N</i>,<i>N</i>')nitrocobalt(III)
 nitrate
;
_journal_issue 12
_journal_name_full 'Acta Crystallographica Section C'
_journal_page_first e557
_journal_page_last e558
_journal_paper_doi 10.1107/S0108270100015122
_journal_volume 56
_journal_year 2000
_chemical_formula_iupac '[Co Cl (N O2) (C2 H8 N2)2] (N O3)'
_chemical_formula_moiety 'C4 H16 Cl Co N5 O2 1+, N O3 1-'
_chemical_formula_structural '[Co Cl (N O2) (C2 H8 N2)2] (N O3)'
_chemical_formula_sum 'C4 H16 Cl Co N6 O5'
_chemical_formula_weight 322.59
_space_group_IT_number 14
_symmetry_cell_setting monoclinic
_symmetry_space_group_name_Hall '-P 2ybc'
_symmetry_space_group_name_H-M 'P 1 21/c 1'
_cell_angle_alpha 90
_cell_angle_beta 97.060(10)
_cell_angle_gamma 90
_cell_formula_units_Z 4
_cell_length_a 6.601(2)
_cell_length_b 12.721(2)
_cell_length_c 14.0720(10)
_cell_measurement_reflns_used 25
_cell_measurement_temperature 298.0(10)
_cell_measurement_theta_max 14.9
_cell_measurement_theta_min 13.9
_cell_volume 1172.7(4)
_computing_cell_refinement 'MSC/AFC Diffractometer Control Software'
_computing_data_collection
;
MSC/AFC Diffractometer Control Software
(Molecular Structure Corporation, 1993)
;
_computing_data_reduction
;TEXSAN
(Molecular Structure Corporation, 1999)
;
_computing_publication_material TEXSAN
_computing_structure_refinement 'SHELXL97 (Sheldrick, 1997)'
_computing_structure_solution 'SIR92 (Altomare et al., 1994)'
_diffrn_measurement_device_type 'Rigaku AFC-7R'
_diffrn_measurement_method \q-2\q
_diffrn_radiation_type MoK\a
_diffrn_radiation_wavelength .71073
_diffrn_reflns_av_R_equivalents .006
_diffrn_reflns_limit_h_max 9
_diffrn_reflns_limit_h_min 0
_diffrn_reflns_limit_k_max 17
_diffrn_reflns_limit_k_min 0
_diffrn_reflns_limit_l_max 18
_diffrn_reflns_limit_l_min -18
_diffrn_reflns_number 2930
_diffrn_reflns_theta_max 27.5
_diffrn_reflns_theta_min 2.5
_diffrn_standards_decay_% none
_diffrn_standards_interval_count 150
_diffrn_standards_number 3
_exptl_absorpt_coefficient_mu 1.714
_exptl_absorpt_correction_T_max .710
_exptl_absorpt_correction_T_min .605
_exptl_absorpt_correction_type '\y scan'
_exptl_absorpt_process_details '(North et al., 1968)'
_exptl_crystal_colour orange--red
_exptl_crystal_density_diffrn 1.827
_exptl_crystal_density_method 'not measured'
_exptl_crystal_description prismatic
_exptl_crystal_size_max .5
_exptl_crystal_size_mid .5
_exptl_crystal_size_min .2
_refine_diff_density_max .75
_refine_diff_density_min -.67
_refine_ls_extinction_method none
_refine_ls_goodness_of_fit_ref 1.10
_refine_ls_hydrogen_treatment noref
_refine_ls_number_parameters 205
_refine_ls_number_reflns 2703
_refine_ls_R_factor_gt .032
_refine_ls_shift/su_max .001
_refine_ls_structure_factor_coef Fsqd
_refine_ls_weighting_details 'w = 1/[\s^2^(Fo^2^) + (0.0406P)^2^+1.0531P] where P = (Fo^2^+2Fc^2^)/3'
_refine_ls_weighting_scheme calc
_refine_ls_wR_factor_ref .082
_reflns_number_gt 2494
_reflns_number_total 2703
_reflns_threshold_expression I>2\s(I)
_cod_data_source_file qa0452.cif
_cod_data_source_block I
_cod_original_cell_volume 1172.7(3)
_cod_original_sg_symbol_H-M 'P 21/c'
_cod_original_formula_sum 'C4 H16 Cl Co N6 O5 '
_cod_database_code 2011655
_cod_database_fobs_code 2011655

loop_
_symmetry_equiv_pos_as_xyz
x,y,z
-x,1/2+y,1/2-z
-x,-y,-z
x,1/2-y,1/2+z

loop_
_atom_site_label
_atom_site_fract_x
_atom_site_fract_y
_atom_site_fract_z
_atom_site_U_iso_or_equiv
_atom_site_adp_type
_atom_site_calc_flag
_atom_site_refinement_flags
_atom_site_occupancy
_atom_site_disorder_assembly
_atom_site_disorder_group
_atom_site_type_symbol
Co1 .20504(4) .09122(2) .26611(2) .02170(10) Uani d . 1.00 . . Co
Cl2 -.06500(10) -.02185(6) .24844(6) .0405(2) Uani d P .84 . . Cl
Cl3 .483(2) .2025(9) .2854(9) .07987(4) Uiso d P .16 . . Cl
O4 -.162(3) .014(2) .192(2) .05302(7) Uiso d P .08 . . O
O5 -.017(3) -.080(2) .3100(10) .03871(6) Uiso d P .08 . . O
O6 -.058(3) -.063(2) .1830(10) .04049(6) Uiso d P .08 . . O
O7 -.145(4) -.008(2) .313(2) .05620(8) Uiso d P .08 . . O
O8 .4166(4) .2698(2) .2378(2) .0572(7) Uani d P .84 . . O
O9 .5902(3) .1581(2) .3292(2) .0594(7) Uani d P .84 . . O
O10 .7948(8) .2587(6) .5971(4) .088(2) Uani d P .55 . . O
O11 .5011(9) .2926(4) .5229(3) .0700(10) Uani d P .55 . . O
O12 .5938(8) .1350(3) .5507(3) .0580(10) Uani d P .55 . . O
O13 .7070(10) .3287(4) .5609(5) .079(2) Uani d P .45 . . O
O14 .7962(9) .1782(4) .6064(4) .0630(10) Uani d P .45 . . O
O15 .4860(10) .2030(10) .5463(6) .140(5) Uani d P .45 . . O
N16 -.017(3) -.005(2) .2540(10) .2271(3) Uiso d P .16 . . N
N17 .4299(6) .1841(3) .2794(3) .0401(8) Uani d P .84 . . N
N18 .0249(3) .20670(10) .29270(10) .0290(4) Uani d . 1.00 . . N
N19 .2387(3) .0660(2) .40400(10) .0338(4) Uani d . 1.00 . . N
N20 .1680(3) .1158(2) .12750(10) .0330(4) Uani d . 1.00 . . N
N21 .3870(3) -.0231(2) .23970(10) .0315(4) Uani d . 1.00 . . N
N22 .6410(4) .2319(2) .5622(2) .0445(5) Uani d . 1.00 . . N
C23 .0504(4) .2282(2) .3971(2) .0373(5) Uani d . 1.00 . . C
C24 .0768(4) .1237(2) .4472(2) .0384(5) Uani d . 1.00 . . C
C25 .2357(4) .0205(2) .0790(2) .0430(6) Uani d . 1.00 . . C
C26 .4247(4) -.0193(2) .1374(2) .0426(6) Uani d . 1.00 . . C
H18A .0595 .2678 .2594 .0347 Uiso calc . 1.00 . . H
H18B -.1124 .1878 .2723 .0347 Uiso calc . 1.00 . . H
H19A .3690 .0906 .4312 .0405 Uiso calc . 1.00 . . H
H19B .2275 -.0069 .4160 .0405 Uiso calc . 1.00 . . H
H20A .2473 .1744 .1129 .0395 Uiso calc . 1.00 . . H
H20B .0281 .1288 .1065 .0395 Uiso calc . 1.00 . . H
H21A .5130 -.0158 .2797 .0381 Uiso calc . 1.00 . . H
H21B .3260 -.0883 .2523 .0381 Uiso calc . 1.00 . . H
H23A .1670 .2712 .4141 .0446 Uiso calc . 1.00 . . H
H23B -.0674 .2631 .4143 .0446 Uiso calc . 1.00 . . H
H24A .1170 .1339 .5137 .0458 Uiso calc . 1.00 . . H
H24B -.0473 .0853 .4381 .0458 Uiso calc . 1.00 . . H
H25A .2644 .0381 .0164 .0513 Uiso calc . 1.00 . . H
H25B .1322 -.0317 .0750 .0513 Uiso calc . 1.00 . . H
H26A .5358 .0264 .1305 .0511 Uiso calc . 1.00 . . H
H26B .4558 -.0879 .1165 .0511 Uiso calc . 1.00 . . H

loop_
_atom_site_aniso_label
_atom_site_aniso_U_11
_atom_site_aniso_U_22
_atom_site_aniso_U_33
_atom_site_aniso_U_12
_atom_site_aniso_U_13
_atom_site_aniso_U_23
Co1 .02020(10) .0202(2) .0246(2) .00020(9) .00210(10) -.00016(9)
Cl2 .0338(3) .0332(3) .0543(4) -.0036(3) .0051(3) -.0042(3)
O8 .067(2) .0310(10) .078(2) -.0240(10) .0300(10) -.0060(10)
O9 .0211(10) .087(2) .069(2) -.0130(10) -.0010(10) -.0210(10)
O10 .052(3) .137(6) .073(3) -.042(4) .001(2) -.029(4)
O11 .098(4) .054(3) .059(3) .033(3) .020(2) .023(2)
O12 .079(3) .037(2) .055(2) .005(2) -.005(2) -.001(2)
O13 .094(5) .043(3) .100(5) .008(3) .016(4) .016(3)
O14 .072(3) .047(3) .074(3) .017(3) .024(3) .011(3)
O15 .048(4) .29(2) .081(5) -.067(7) .017(3) -.100(8)
N17 .035(2) .046(2) .043(2) -.0080(10) .0200(10) -.0210(10)
N18 .0301(9) .0230(8) .0348(9) .0031(7) .0077(7) .0014(7)
N19 .0331(9) .0384(10) .0290(9) .0045(8) .0010(7) .0026(8)
N20 .0374(10) .0331(9) .0287(9) .0039(8) .0041(8) .0037(7)
N21 .0302(9) .0300(9) .0343(9) .0075(7) .0033(7) -.0021(7)
N22 .0540(10) .0440(10) .0390(10) .0040(10) .0170(10) -.0012(9)
C23 .0410(10) .0340(10) .0390(10) .0010(10) .0121(10) -.0091(10)
C24 .0420(10) .0440(10) .0310(10) .0030(10) .0109(10) -.0008(10)
C25 .0520(10) .0470(10) .0300(10) .0060(10) .0050(10) -.0070(10)
C26 .0450(10) .0470(10) .0380(10) .0110(10) .0100(10) -.0080(10)

loop_
_atom_type_symbol
_atom_type_description
_atom_type_scat_dispersion_real
_atom_type_scat_dispersion_imag
_atom_type_scat_source
C C .003 .002
;International Tables for Crystallography
(1992, Vol. C)
;
H H .000 .000
;International Tables for Crystallography
(1992, Vol. C)
;
Cl Cl .148 .159
;International Tables for Crystallography
(1992, Vol. C)
;
Co Co .349 .972
;International Tables for Crystallography
(1992, Vol. C)
;
N N .006 .003
;International Tables for Crystallography
(1992, Vol. C)
;
O O .011 .006
;International Tables for Crystallography
(1992, Vol. C)
;

loop_
_geom_angle_atom_site_label_1
_geom_angle_atom_site_label_2
_geom_angle_atom_site_label_3
_geom_angle_site_symmetry_2
_geom_angle_site_symmetry_3
_geom_angle
_geom_angle_publ_flag
Cl2 Co1 N17 1_555 1_555 179.30(10) yes
Cl2 Co1 N18 1_555 1_555 90.53(6) no
Cl2 Co1 N19 1_555 1_555 89.82(6) no
Cl2 Co1 N20 1_555 1_555 89.53(6) no
Cl2 Co1 N21 1_555 1_555 90.03(6) no
Cl3 Co1 N16 1_555 1_555 177.3(7) no
Cl3 Co1 N18 1_555 1_555 90.6(3) no
Cl3 Co1 N19 1_555 1_555 89.5(3) no
Cl3 Co1 N20 1_555 1_555 91.1(3) no
Cl3 Co1 N21 1_555 1_555 88.8(3) no
N16 Co1 N18 1_555 1_555 91.1(6) no
N16 Co1 N19 1_555 1_555 88.5(6) no
N16 Co1 N20 1_555 1_555 90.8(6) no
N16 Co1 N21 1_555 1_555 89.5(6) no
N17 Co1 N18 1_555 1_555 90.00(10) no
N17 Co1 N19 1_555 1_555 90.70(10) no
N17 Co1 N20 1_555 1_555 90.00(10) no
N17 Co1 N21 1_555 1_555 89.50(10) no
N18 Co1 N19 1_555 1_555 86.04(8) no
N18 Co1 N20 1_555 1_555 93.79(8) no
N18 Co1 N21 1_555 1_555 179.44(8) no
N19 Co1 N20 1_555 1_555 179.32(8) no
N19 Co1 N21 1_555 1_555 93.95(8) no
N20 Co1 N21 1_555 1_555 86.23(8) no
Co1 N16 O4 1_555 1_555 117.0(10) no
Co1 N16 O5 1_555 1_555 120.0(10) no
Co1 N16 O6 1_555 1_555 122.0(10) no
Co1 N16 O7 1_555 1_555 122.0(10) no
O4 N16 O5 1_555 1_555 122(2) no
O6 N16 O7 1_555 1_555 114(2) no
Co1 N17 O8 1_555 1_555 119.7(3) no
Co1 N17 O9 1_555 1_555 119.7(3) no
O8 N17 O9 1_555 1_555 120.6(4) yes
Co1 N18 C23 1_555 1_555 109.30(10) no
Co1 N18 H18A 1_555 1_555 109.4 no
Co1 N18 H18B 1_555 1_555 109.4 no
C23 N18 H18A 1_555 1_555 109.5 no
C23 N18 H18B 1_555 1_555 109.5 no
H18A N18 H18B 1_555 1_555 109.7 no
Co1 N19 C24 1_555 1_555 109.00(10) no
Co1 N19 H19A 1_555 1_555 109.5 no
Co1 N19 H19B 1_555 1_555 109.6 no
C24 N19 H19A 1_555 1_555 109.5 no
C24 N19 H19B 1_555 1_555 109.6 no
H19A N19 H19B 1_555 1_555 109.7 no
Co1 N20 C25 1_555 1_555 108.60(10) no
Co1 N20 H20A 1_555 1_555 109.6 no
Co1 N20 H20B 1_555 1_555 109.6 no
C25 N20 H20A 1_555 1_555 109.7 no
C25 N20 H20B 1_555 1_555 109.6 no
H20A N20 H20B 1_555 1_555 109.8 no
Co1 N21 C26 1_555 1_555 109.80(10) no
Co1 N21 H21A 1_555 1_555 109.2 no
Co1 N21 H21B 1_555 1_555 109.3 no
C26 N21 H21A 1_555 1_555 109.3 no
C26 N21 H21B 1_555 1_555 109.4 no
H21A N21 H21B 1_555 1_555 109.7 no
O10 N22 O11 1_555 1_555 124.9(5) no
O10 N22 O12 1_555 1_555 122.8(5) no
O11 N22 O12 1_555 1_555 112.1(4) no
O13 N22 O14 1_555 1_555 104.8(4) no
O13 N22 O15 1_555 1_555 128.8(8) no
O14 N22 O15 1_555 1_555 125.1(8) no
N18 C23 C24 1_555 1_555 107.1(2) no
N18 C23 H23A 1_555 1_555 110.2 no
N18 C23 H23B 1_555 1_555 109.9 no
C24 C23 H23A 1_555 1_555 110.3 no
C24 C23 H23B 1_555 1_555 110.1 no
H23A C23 H23B 1_555 1_555 109.2 no
N19 C24 C23 1_555 1_555 107.0(2) no
N19 C24 H24A 1_555 1_555 110.0 no
N19 C24 H24B 1_555 1_555 110.0 no
C23 C24 H24A 1_555 1_555 110.1 no
C23 C24 H24B 1_555 1_555 110.1 no
H24A C24 H24B 1_555 1_555 109.5 no
N20 C25 C26 1_555 1_555 107.5(2) no
N20 C25 H25A 1_555 1_555 109.8 no
N20 C25 H25B 1_555 1_555 110.1 no
C26 C25 H25A 1_555 1_555 110.0 no
C26 C25 H25B 1_555 1_555 110.0 no
H25A C25 H25B 1_555 1_555 109.5 no
N21 C26 C25 1_555 1_555 108.4(2) no
N21 C26 H26A 1_555 1_555 109.9 no
N21 C26 H26B 1_555 1_555 109.8 no
C25 C26 H26A 1_555 1_555 109.8 no
C25 C26 H26B 1_555 1_555 109.7 no
H26A C26 H26B 1_555 1_555 109.3 no

loop_
_geom_bond_atom_site_label_1
_geom_bond_atom_site_label_2
_geom_bond_site_symmetry_1
_geom_bond_site_symmetry_2
_geom_bond_distance
_geom_bond_publ_flag
Co1 Cl2 . . 2.2801(8) yes
Co1 Cl3 . . 2.310(10) no
Co1 N16 . . 1.90(2) no
Co1 N17 . . 1.888(4) yes
Co1 N18 . . 1.955(2) yes
Co1 N19 . . 1.952(2) yes
Co1 N20 . . 1.961(2) yes
Co1 N21 . . 1.951(2) yes
O4 N16 . . 1.24(3) no
O5 N16 . . 1.24(3) no
O6 N16 . . 1.25(3) no
O7 N16 . . 1.25(3) no
O8 N17 . . 1.235(5) yes
O9 N17 . . 1.240(4) yes
O10 N22 . . 1.125(6) no
O11 N22 . . 1.276(6) no
O12 N22 . . 1.276(5) no
O13 N22 . . 1.306(6) no
O14 N22 . . 1.321(6) no
O15 N22 . . 1.085(8) no
N18 C23 . . 1.484(3) no
N18 H18A . . .949 no
N18 H18B . . .948 no
N19 C24 . . 1.487(3) no
N19 H19A . . .950 no
N19 H19B . . .947 no
N20 C25 . . 1.486(3) no
N20 H20A . . .948 no
N20 H20B . . .948 no
N21 C26 . . 1.491(3) no
N21 H21A . . .950 no
N21 H21B . . .948 no
C23 C24 . . 1.504(4) no
C23 H23A . . .951 no
C23 H23B . . .952 no
C24 H24A . . .950 no
C24 H24B . . .949 no
C25 C26 . . 1.496(4) no
C25 H25A . . .951 no
C25 H25B . . .949 no
C26 H26A . . .951 no
C26 H26B . . .951 no
